data_2203952
loop_
_publ_author_name
'Gustavo Liendo'
'Alexander Brice\~no'
'Teresa Gonz\'alez'
'Reinaldo Atencio'

_publ_section_title
;Bis[bis(2,2'-bipyridine-\k^2^<i>N</i>,<i>N</i>')(nitrato-\k^2^<i>O,O</i>')cobalt(II)]
 molybdate heptahydrate
;
_journal_issue 7
_journal_name_full 'Acta Crystallographica Section E'
_journal_page_first m1028
_journal_page_last m1031
_journal_paper_doi 10.1107/S1600536804015417
_journal_volume 60
_journal_year 2004
_chemical_formula_iupac '[Co (N O3) (C10 H8 N2)2]2 [Mo O4], 7H2 O'
_chemical_formula_moiety '2C20 H16 Co N5 O3 +, Mo O4 2-, 7H2 O'
_chemical_formula_sum 'C40 H46 Co2 Mo N10 O17'
_chemical_formula_weight 1152.67
_space_group_IT_number 4
_symmetry_cell_setting monoclinic
_symmetry_space_group_name_Hall 'P 2yb'
_symmetry_space_group_name_H-M 'P 1 21 1'
_atom_sites_solution_hydrogens geom
_atom_sites_solution_primary direct
_atom_sites_solution_secondary difmap
_cell_angle_alpha 90.00
_cell_angle_beta 97.328(19)
_cell_angle_gamma 90.00
_cell_formula_units_Z 2
_cell_length_a 6.996(3)
_cell_length_b 19.569(4)
_cell_length_c 16.659(2)
_cell_measurement_reflns_used 22
_cell_measurement_temperature 298(2)
_cell_measurement_theta_max 28.470
_cell_measurement_theta_min 20.640
_cell_volume 2262.1(11)
_computing_cell_refinement
;
MSC/AFC Diffractometer Control Software
;
_computing_data_collection
;
MSC/AFC Diffractometer Control Software (Molecular
Structure Corporation, 1993)
;
_computing_data_reduction
;
TEXSAN (Molecular Structure Corporation, 1999)
;
_computing_molecular_graphics
;
SHELXTL-NT and DIAMOND (Brandenburg, 1996-2001)
;
_computing_publication_material SHELXTL-NT
_computing_structure_refinement SHELXTL-NT
_computing_structure_solution 'SHELXTL-NT (Bruker, 1998)'
_diffrn_ambient_temperature 298(2)
_diffrn_measured_fraction_theta_full 1.000
_diffrn_measured_fraction_theta_max 1.000
_diffrn_measurement_device_type 'Rigaku AFC-7S'
_diffrn_measurement_method \w-2\q
_diffrn_radiation_monochromator graphite
_diffrn_radiation_source 'normal-focus sealed tube'
_diffrn_radiation_type MoK\a
_diffrn_radiation_wavelength 0.71073
_diffrn_reflns_av_R_equivalents 0.0395
_diffrn_reflns_av_sigmaI/netI 0.0495
_diffrn_reflns_limit_h_max 8
_diffrn_reflns_limit_h_min 0
_diffrn_reflns_limit_k_max 23
_diffrn_reflns_limit_k_min 0
_diffrn_reflns_limit_l_max 19
_diffrn_reflns_limit_l_min -19
_diffrn_reflns_number 4482
_diffrn_reflns_theta_full 25.00
_diffrn_reflns_theta_max 25.00
_diffrn_reflns_theta_min 1.61
_diffrn_standards_decay_% 0
_diffrn_standards_interval_count 150
_diffrn_standards_number 3
_exptl_absorpt_coefficient_mu 1.084
_exptl_absorpt_correction_type none
_exptl_crystal_colour Red
_exptl_crystal_density_diffrn 1.692
_exptl_crystal_density_method 'not measured'
_exptl_crystal_description Prism
_exptl_crystal_F_000 1176
_exptl_crystal_size_max 0.50
_exptl_crystal_size_mid 0.20
_exptl_crystal_size_min 0.20
_refine_diff_density_max 0.405
_refine_diff_density_min -0.478
_refine_ls_abs_structure_details 'Flack (1983), 354 Friedel pairs'
_refine_ls_abs_structure_Flack 0.01(2)
_refine_ls_extinction_method none
_refine_ls_goodness_of_fit_ref 1.035
_refine_ls_hydrogen_treatment constr
_refine_ls_matrix_type full
_refine_ls_number_parameters 631
_refine_ls_number_reflns 4117
_refine_ls_number_restraints 7
_refine_ls_restrained_S_all 1.043
_refine_ls_R_factor_all 0.0494
_refine_ls_R_factor_gt 0.0379
_refine_ls_shift/su_max 0.001
_refine_ls_shift/su_mean 0.000
_refine_ls_structure_factor_coef Fsqd
_refine_ls_weighting_details 'calc w = 1/[\s^2^(Fo^2^)+(0.0488P)^2^+0.9871P] where P = (Fo^2^+2Fc^2^)/3'
_refine_ls_weighting_scheme calc
_refine_ls_wR_factor_gt 0.0848
_refine_ls_wR_factor_ref 0.0910
_reflns_number_gt 3579
_reflns_number_total 4117
_reflns_threshold_expression I>2\s(I)
_cod_data_source_file su6119.cif
_cod_data_source_block I
_cod_depositor_comments
;
The following automatic conversions were performed:
'_symmetry_cell_setting' value 'Monoclinic' changed to 'monoclinic'
according to '/home/saulius/struct/CIF-dictionaries/cif_core.dic'
dictionary named 'cif_core.dic' version 2.4.1 from 2010-06-29.

Automatic conversion script
Id: cif_fix_enum 1527 2010-12-29 10:47:43Z saulius 

The following automatic conversions were performed:

'_symmetry_cell_setting' value 'Monoclinic' changed to 'monoclinic'
according to /home/saulius/struct/CIF-dictionaries/cif_core.dic
dictionary named 'cif_core.dic' version 2.4.1 from 2010-06-29.

Automatic conversion script
Id: cif_fix_values 1715 2011-07-08 13:25:40Z adriana 
;
_cod_original_cell_volume 2262.3(11)
_cod_original_sg_symbol_H-M 'P 21'
_cod_database_code 2203952
_cod_database_fobs_code 2203952

loop_
_symmetry_equiv_pos_as_xyz
'x, y, z'
'-x, y+1/2, -z'

loop_
_atom_site_label
_atom_site_fract_x
_atom_site_fract_y
_atom_site_fract_z
_atom_site_U_iso_or_equiv
_atom_site_adp_type
_atom_site_calc_flag
_atom_site_refinement_flags
_atom_site_occupancy
_atom_site_type_symbol
_atom_site_attached_hydrogens
Mo1 0.82608(9) 0.71118(4) 0.11957(4) 0.03478(18) Uani d . 1 Mo 0
Co1 0.39150(13) 0.77138(4) 0.66764(5) 0.0232(2) Uani d . 1 Co 0
Co2 0.11778(13) 0.96856(5) 0.30879(5) 0.0234(2) Uani d . 1 Co 0
O1W 0.5671(12) 1.0037(4) 0.8541(5) 0.085(2) Uani d . 1 O 2
O2W 0.9823(10) 0.5111(3) 0.1132(4) 0.0619(18) Uani d . 1 O 2
O3W 0.4392(11) 0.1060(4) 0.7272(4) 0.075(2) Uani d . 1 O 2
O4W 0.8465(10) 0.0967(4) 0.7178(4) 0.0693(19) Uani d . 1 O 2
O5W 0.3022(9) 0.9124(3) 0.9161(4) 0.0580(17) Uani d . 1 O 2
O6W -0.7090(9) 0.8233(3) 0.0491(4) 0.0502(16) Uani d . 1 O 2
O7W 0.3161(10) 0.6196(3) 0.0557(4) 0.0612(18) Uani d . 1 O 2
O1A 0.5751(7) 0.7942(2) 0.5984(3) 0.0283(11) Uani d U 1 O 0
O2A 0.5579(7) 0.6965(2) 0.6580(3) 0.0289(12) Uani d U 1 O 0
O3A 0.7765(7) 0.7100(3) 0.5696(3) 0.0423(12) Uani d U 1 O 0
O1B -0.0453(7) 1.0432(2) 0.3236(3) 0.0274(10) Uani d U 1 O 0
O2B -0.0679(7) 0.9429(3) 0.3766(3) 0.0298(12) Uani d U 1 O 0
O3B -0.2638(7) 1.0269(3) 0.4111(3) 0.0408(13) Uani d U 1 O 0
O1 0.8526(9) 0.6905(4) 0.2230(3) 0.065(2) Uani d . 1 O 0
O2 0.5795(8) 0.7259(3) 0.0845(3) 0.0520(16) Uani d . 1 O 0
O3 0.9145(10) 0.6431(3) 0.0654(4) 0.0554(17) Uani d . 1 O 0
O4 0.9596(8) 0.7839(3) 0.1028(4) 0.0532(17) Uani d . 1 O 0
N1A 0.2256(8) 0.7448(3) 0.5713(3) 0.0272(14) Uani d . 1 N 0
N2A 0.2405(8) 0.8544(3) 0.6562(3) 0.0263(13) Uani d . 1 N 0
N3A 0.5599(8) 0.8006(3) 0.7619(3) 0.0261(13) Uani d . 1 N 0
N4A 0.2434(8) 0.7330(3) 0.7474(3) 0.0274(13) Uani d . 1 N 0
N5A 0.6473(10) 0.7319(3) 0.6060(4) 0.0422(15) Uani d U 1 N 0
N1B -0.0510(8) 0.9453(3) 0.2129(4) 0.0296(14) Uani d . 1 N 0
N2B 0.2662(8) 1.0114(3) 0.2323(3) 0.0267(13) Uani d . 1 N 0
N3B 0.2843(8) 0.9912(3) 0.4065(3) 0.0249(13) Uani d . 1 N 0
N4B 0.2664(8) 0.8844(3) 0.3160(3) 0.0264(13) Uani d . 1 N 0
N5B -0.1365(9) 1.0068(4) 0.3727(4) 0.0411(15) Uani d U 1 N 0
C1A 0.2266(10) 0.6841(4) 0.5343(4) 0.0297(16) Uani d . 1 C 0
H1AA 0.2912 0.6474 0.5610 0.036 Uiso calc R 1 H 0
C1B -0.2158(10) 0.9094(4) 0.2106(5) 0.0326(17) Uani d . 1 C 0
H1BA -0.2452 0.8883 0.2576 0.039 Uiso calc R 1 H 0
C2B -0.3408(12) 0.9031(5) 0.1409(5) 0.046(2) Uani d . 1 C 0
H2BA -0.4544 0.8784 0.1405 0.055 Uiso calc R 1 H 0
C2A 0.1320(11) 0.6753(4) 0.4562(5) 0.0383(19) Uani d . 1 C 0
H2AA 0.1360 0.6332 0.4308 0.046 Uiso calc R 1 H 0
C3A 0.0345(10) 0.7276(4) 0.4173(4) 0.037(2) Uani d . 1 C 0
H3AA -0.0271 0.7220 0.3648 0.045 Uiso calc R 1 H 0
C3B -0.2959(13) 0.9340(5) 0.0710(5) 0.049(2) Uani d . 1 C 0
H3BA -0.3819 0.9317 0.0237 0.059 Uiso calc R 1 H 0
C4B -0.1266(11) 0.9677(5) 0.0716(4) 0.0406(18) Uani d . 1 C 0
H4BA -0.0921 0.9863 0.0241 0.049 Uiso calc R 1 H 0
C4A 0.0272(10) 0.7905(4) 0.4570(4) 0.0309(17) Uani d . 1 C 0
H4AA -0.0386 0.8273 0.4312 0.037 Uiso calc R 1 H 0
C5A 0.1197(9) 0.7973(3) 0.5355(4) 0.0239(15) Uani d . 1 C 0
C5B -0.0050(10) 0.9743(4) 0.1439(4) 0.0289(15) Uani d . 1 C 0
C6A 0.1196(10) 0.8582(4) 0.5851(4) 0.0265(15) Uani d . 1 C 0
C6B 0.1804(10) 1.0098(4) 0.1547(4) 0.0288(16) Uani d . 1 C 0
C7A 0.0022(11) 0.9153(4) 0.5659(5) 0.0360(18) Uani d . 1 C 0
H7AA -0.0783 0.9178 0.5170 0.043 Uiso calc R 1 H 0
C7B 0.2657(12) 1.0419(4) 0.0933(4) 0.0359(18) Uani d . 1 C 0
H7BA 0.2045 1.0416 0.0404 0.043 Uiso calc R 1 H 0
C8A 0.0093(11) 0.9677(5) 0.6215(5) 0.0392(19) Uani d . 1 C 0
H8AA -0.0689 1.0058 0.6103 0.047 Uiso calc R 1 H 0
C8B 0.4387(12) 1.0735(4) 0.1116(5) 0.0389(19) Uani d . 1 C 0
H8BA 0.4965 1.0949 0.0710 0.047 Uiso calc R 1 H 0
C9A 0.1298(12) 0.9646(4) 0.6931(5) 0.0431(19) Uani d . 1 C 0
H9AA 0.1359 1.0004 0.7301 0.052 Uiso calc R 1 H 0
C9B 0.5278(12) 1.0738(4) 0.1897(5) 0.0390(19) Uani d . 1 C 0
H9BA 0.6479 1.0943 0.2023 0.047 Uiso calc R 1 H 0
C10B 0.4378(10) 1.0434(4) 0.2499(5) 0.0321(17) Uani d . 1 C 0
H10A 0.4962 1.0450 0.3032 0.039 Uiso calc R 1 H 0
C10A 0.2440(11) 0.9058(4) 0.7089(5) 0.0365(18) Uani d . 1 C 0
H10B 0.3244 0.9027 0.7577 0.044 Uiso calc R 1 H 0
C11B 0.2831(11) 1.0500(4) 0.4471(4) 0.0345(17) Uani d . 1 C 0
H11A 0.2150 1.0870 0.4229 0.041 Uiso calc R 1 H 0
C11A 0.7222(10) 0.8365(4) 0.7605(5) 0.0346(18) Uani d . 1 C 0
H11B 0.7545 0.8527 0.7115 0.042 Uiso calc R 1 H 0
C12B 0.3796(11) 1.0573(4) 0.5235(5) 0.0373(18) Uani d . 1 C 0
H12A 0.3776 1.0988 0.5505 0.045 Uiso calc R 1 H 0
C12A 0.8430(11) 0.8496(4) 0.8318(5) 0.0399(19) Uani d . 1 C 0
H12B 0.9545 0.8753 0.8305 0.048 Uiso calc R 1 H 0
C13A 0.7970(12) 0.8246(5) 0.9045(5) 0.044(2) Uani d . 1 C 0
H13A 0.8777 0.8327 0.9524 0.053 Uiso calc R 1 H 0
C13B 0.4808(11) 1.0020(4) 0.5606(4) 0.0362(18) Uani d . 1 C 0
H13B 0.5430 1.0055 0.6132 0.043 Uiso calc R 1 H 0
C14A 0.6311(11) 0.7877(4) 0.9050(5) 0.0363(19) Uani d . 1 C 0
H14A 0.5989 0.7697 0.9532 0.044 Uiso calc R 1 H 0
C14B 0.4865(11) 0.9426(4) 0.5179(4) 0.0330(18) Uani d . 1 C 0
H14B 0.5537 0.9051 0.5414 0.040 Uiso calc R 1 H 0
C15B 0.3919(10) 0.9381(4) 0.4395(4) 0.0280(16) Uani d . 1 C 0
C15A 0.5109(9) 0.7774(4) 0.8327(4) 0.0263(15) Uani d . 1 C 0
C16A 0.3251(10) 0.7409(4) 0.8252(4) 0.0262(15) Uani d . 1 C 0
C16B 0.3894(10) 0.8791(4) 0.3859(4) 0.0271(15) Uani d . 1 C 0
C17B 0.5037(11) 0.8211(4) 0.4011(5) 0.0352(18) Uani d . 1 C 0
H17A 0.5855 0.8171 0.4495 0.042 Uiso calc R 1 H 0
C17A 0.2403(10) 0.7175(4) 0.8883(4) 0.0336(17) Uani d . 1 C 0
H17B 0.2990 0.7237 0.9411 0.040 Uiso calc R 1 H 0
C18B 0.4953(12) 0.7704(4) 0.3450(5) 0.044(2) Uani d . 1 C 0
H18A 0.5726 0.7318 0.3545 0.053 Uiso calc R 1 H 0
C18A 0.0613(12) 0.6834(4) 0.8730(5) 0.0379(19) Uani d . 1 C 0
H18B 0.0008 0.6666 0.9155 0.046 Uiso calc R 1 H 0
C19A -0.0211(11) 0.6757(4) 0.7952(5) 0.0370(18) Uani d . 1 C 0
H19A -0.1391 0.6535 0.7837 0.044 Uiso calc R 1 H 0
C19B 0.3714(13) 0.7764(5) 0.2739(5) 0.049(2) Uani d . 1 C 0
H19B 0.3649 0.7422 0.2349 0.059 Uiso calc R 1 H 0
C20A 0.0734(10) 0.7013(4) 0.7325(4) 0.0310(17) Uani d . 1 C 0
H20A 0.0166 0.6962 0.6792 0.037 Uiso calc R 1 H 0
C20B 0.2575(10) 0.8339(4) 0.2616(4) 0.0328(17) Uani d . 1 C 0
H20B 0.1722 0.8376 0.2142 0.039 Uiso calc R 1 H 0

loop_
_atom_site_aniso_label
_atom_site_aniso_U_11
_atom_site_aniso_U_22
_atom_site_aniso_U_33
_atom_site_aniso_U_12
_atom_site_aniso_U_13
_atom_site_aniso_U_23
Mo1 0.0322(3) 0.0384(4) 0.0327(4) 0.0003(3) -0.0002(3) 0.0000(3)
Co1 0.0268(5) 0.0221(5) 0.0195(5) -0.0002(4) -0.0013(4) 0.0025(4)
Co2 0.0252(5) 0.0226(5) 0.0215(4) -0.0008(4) -0.0004(4) 0.0022(4)
O1W 0.100(6) 0.069(5) 0.089(6) -0.027(5) 0.024(5) -0.016(4)
O2W 0.064(4) 0.053(4) 0.067(4) -0.012(3) 0.002(3) 0.002(3)
O3W 0.079(5) 0.081(5) 0.067(5) -0.010(4) 0.021(4) -0.008(4)
O4W 0.076(5) 0.060(4) 0.073(5) 0.000(4) 0.014(4) -0.011(4)
O5W 0.051(4) 0.055(4) 0.065(4) 0.005(3) -0.004(3) -0.003(3)
O6W 0.049(4) 0.055(4) 0.045(4) -0.008(3) 0.004(3) 0.000(3)
O7W 0.059(4) 0.055(4) 0.070(5) 0.003(3) 0.008(4) 0.009(4)
O1A 0.035(3) 0.021(2) 0.029(3) -0.001(2) 0.003(2) 0.008(2)
O2A 0.031(3) 0.028(3) 0.028(3) 0.006(2) 0.005(2) 0.006(2)
O3A 0.035(3) 0.049(3) 0.045(3) 0.001(3) 0.014(2) 0.001(3)
O1B 0.032(3) 0.022(3) 0.028(3) 0.002(2) 0.002(2) 0.006(2)
O2B 0.029(3) 0.028(3) 0.031(3) -0.003(2) -0.001(2) 0.003(2)
O3B 0.029(3) 0.045(3) 0.051(3) 0.007(3) 0.016(2) -0.001(3)
O1 0.069(4) 0.094(6) 0.030(3) -0.002(4) -0.002(3) 0.006(3)
O2 0.040(3) 0.061(4) 0.052(3) -0.001(3) -0.003(3) 0.015(3)
O3 0.059(4) 0.048(4) 0.059(4) 0.005(3) 0.008(3) -0.011(3)
O4 0.041(3) 0.043(4) 0.076(5) -0.011(3) 0.007(3) -0.002(3)
N1A 0.028(3) 0.031(3) 0.024(3) 0.002(3) 0.008(3) 0.002(3)
N2A 0.031(3) 0.024(3) 0.024(3) -0.004(3) 0.000(2) -0.001(3)
N3A 0.028(3) 0.028(3) 0.019(3) 0.000(3) -0.007(2) 0.001(2)
N4A 0.030(3) 0.026(3) 0.026(3) 0.004(3) 0.001(2) 0.006(3)
N5A 0.043(4) 0.040(4) 0.042(4) 0.001(3) -0.003(3) 0.005(3)
N1B 0.025(3) 0.028(3) 0.033(3) -0.001(3) -0.006(3) -0.001(3)
N2B 0.028(3) 0.027(3) 0.023(3) -0.001(3) -0.001(2) 0.006(3)
N3B 0.023(3) 0.024(3) 0.027(3) -0.001(2) 0.001(2) 0.003(2)
N4B 0.027(3) 0.030(3) 0.023(3) 0.002(3) 0.005(2) 0.006(3)
N5B 0.034(4) 0.047(4) 0.042(4) -0.002(3) 0.004(3) 0.001(3)
C1A 0.031(4) 0.025(4) 0.033(4) -0.005(3) 0.003(3) -0.002(3)
C1B 0.032(4) 0.030(4) 0.033(4) 0.000(3) -0.004(3) -0.005(3)
C2B 0.040(5) 0.046(5) 0.047(5) -0.003(4) -0.008(4) -0.016(4)
C2A 0.044(5) 0.033(4) 0.039(4) -0.008(4) 0.008(4) -0.011(4)
C3A 0.032(4) 0.053(6) 0.025(4) -0.008(4) -0.004(3) -0.008(4)
C3B 0.043(5) 0.064(6) 0.036(5) 0.004(5) -0.009(4) -0.014(4)
C4B 0.049(5) 0.048(5) 0.024(4) -0.004(5) -0.002(3) 0.002(4)
C4A 0.027(4) 0.038(5) 0.027(4) -0.005(3) -0.002(3) 0.007(3)
C5A 0.018(3) 0.026(4) 0.028(4) -0.003(3) 0.002(3) 0.003(3)
C5B 0.032(4) 0.026(4) 0.028(4) 0.004(3) 0.000(3) 0.008(3)
C6A 0.025(3) 0.032(4) 0.023(4) 0.002(3) 0.004(3) 0.001(3)
C6B 0.031(4) 0.029(4) 0.026(4) 0.000(3) 0.002(3) 0.005(3)
C7A 0.033(4) 0.037(5) 0.036(4) 0.007(3) 0.000(3) 0.009(4)
C7B 0.051(5) 0.038(5) 0.018(3) 0.001(4) 0.002(3) 0.007(3)
C8A 0.038(4) 0.027(4) 0.054(5) 0.006(4) 0.012(4) 0.008(4)
C8B 0.042(5) 0.035(5) 0.042(5) -0.004(4) 0.016(4) 0.012(4)
C9A 0.052(5) 0.029(4) 0.050(5) 0.010(4) 0.014(4) -0.009(4)
C9B 0.036(4) 0.036(5) 0.047(5) -0.005(4) 0.015(4) 0.003(4)
C10B 0.033(4) 0.031(4) 0.031(4) -0.003(3) 0.000(3) 0.001(3)
C10A 0.040(4) 0.036(5) 0.031(4) -0.001(4) -0.003(3) -0.007(3)
C11B 0.040(4) 0.035(4) 0.028(4) 0.003(4) 0.001(3) -0.005(3)
C11A 0.031(4) 0.038(5) 0.035(4) -0.008(4) 0.003(3) 0.003(3)
C12B 0.034(4) 0.043(5) 0.035(4) -0.005(4) 0.005(3) -0.009(4)
C12A 0.031(4) 0.038(5) 0.048(5) -0.004(4) -0.004(4) -0.010(4)
C13A 0.046(5) 0.050(6) 0.034(5) 0.008(4) -0.004(4) -0.008(4)
C13B 0.034(4) 0.049(5) 0.025(4) -0.004(4) -0.001(3) -0.003(4)
C14A 0.037(4) 0.044(5) 0.025(4) 0.005(4) -0.006(3) 0.000(3)
C14B 0.030(4) 0.040(5) 0.027(4) -0.004(3) -0.004(3) 0.008(3)
C15B 0.024(4) 0.031(4) 0.030(4) -0.002(3) 0.006(3) 0.005(3)
C15A 0.029(4) 0.024(4) 0.025(3) 0.006(3) -0.001(3) -0.008(3)
C16A 0.034(4) 0.026(4) 0.017(3) 0.008(3) -0.004(3) -0.001(3)
C16B 0.026(4) 0.028(4) 0.025(4) -0.003(3) -0.002(3) 0.003(3)
C17B 0.030(4) 0.034(4) 0.040(4) 0.009(3) -0.001(3) 0.004(4)
C17A 0.044(4) 0.030(4) 0.027(4) -0.004(4) 0.003(3) 0.003(4)
C18B 0.055(5) 0.028(4) 0.048(5) 0.018(4) 0.003(4) 0.001(4)
C18A 0.049(5) 0.037(4) 0.032(4) 0.007(4) 0.021(4) 0.008(3)
C19A 0.028(4) 0.032(4) 0.051(5) 0.000(3) 0.006(3) 0.002(4)
C19B 0.066(6) 0.036(5) 0.047(5) 0.009(5) 0.013(4) -0.003(4)
C20A 0.033(4) 0.027(4) 0.032(4) -0.002(3) -0.001(3) 0.003(3)
C20B 0.031(4) 0.036(4) 0.032(4) 0.002(3) 0.004(3) -0.003(3)

loop_
_atom_type_symbol
_atom_type_description
_atom_type_scat_dispersion_real
_atom_type_scat_dispersion_imag
_atom_type_scat_source
C C 0.0033 0.0016 'International Tables Vol C Tables 4.2.6.8 and 6.1.1.4'
H H 0.0000 0.0000 'International Tables Vol C Tables 4.2.6.8 and 6.1.1.4'
N N 0.0061 0.0033 'International Tables Vol C Tables 4.2.6.8 and 6.1.1.4'
O O 0.0106 0.0060 'International Tables Vol C Tables 4.2.6.8 and 6.1.1.4'
Co Co 0.3494 0.9721 'International Tables Vol C Tables 4.2.6.8 and 6.1.1.4'
Mo Mo -1.6832 0.6857 'International Tables Vol C Tables 4.2.6.8 and 6.1.1.4'

loop_
_geom_angle_atom_site_label_1
_geom_angle_atom_site_label_2
_geom_angle_atom_site_label_3
_geom_angle
_geom_angle_publ_flag
O4 Mo1 O1 110.7(3) y
O4 Mo1 O3 107.7(3) y
O1 Mo1 O3 109.1(3) y
O4 Mo1 O2 109.5(3) y
O1 Mo1 O2 109.7(3) y
O3 Mo1 O2 110.1(3) y
O1A Co1 O2A 70.0(2) y
O1A Co1 N3A 92.0(2) y
O2A Co1 N3A 88.9(2) y
O1A Co1 N1A 86.5(2) y
O2A Co1 N1A 91.8(2) y
N3A Co1 N1A 178.1(3) y
O1A Co1 N2A 98.4(2) y
O2A Co1 N2A 167.7(2) y
N3A Co1 N2A 95.8(2) y
N1A Co1 N2A 83.2(2) y
O1A Co1 N4A 167.6(2) y
O2A Co1 N4A 98.4(2) y
N3A Co1 N4A 83.2(2) y
N1A Co1 N4A 98.5(2) y
N2A Co1 N4A 93.5(2) y
O1A Co1 N5A 34.9(2) ?
O2A Co1 N5A 35.1(2) ?
N3A Co1 N5A 91.9(2) y
N1A Co1 N5A 87.6(2) y
N2A Co1 N5A 133.0(2) y
N4A Co1 N5A 133.5(2) y
O1B Co2 O2B 69.9(2) y
O1B Co2 N1B 88.5(2) y
O2B Co2 N1B 92.1(2) y
O1B Co2 N3B 91.3(2) y
O2B Co2 N3B 86.8(2) y
N1B Co2 N3B 178.9(3) y
O1B Co2 N2B 97.8(2) y
O2B Co2 N2B 166.9(2) y
N1B Co2 N2B 83.1(2) y
N3B Co2 N2B 98.0(2) y
O1B Co2 N4B 167.1(2) y
O2B Co2 N4B 98.1(2) y
N1B Co2 N4B 96.8(3) y
N3B Co2 N4B 83.2(2) y
N2B Co2 N4B 94.6(2) y
O1B Co2 N5B 34.5(2) ?
O2B Co2 N5B 35.4(2) ?
N1B Co2 N5B 91.8(3) y
N3B Co2 N5B 87.4(2) y
N2B Co2 N5B 132.3(3) y
N4B Co2 N5B 133.1(2) y
N5A O1A Co1 90.2(4) ?
N5A O2A Co1 89.8(4) ?
N5B O1B Co2 90.7(4) ?
N5B O2B Co2 89.5(4) ?
C1A N1A C5A 120.2(6) ?
C1A N1A Co1 125.8(5) ?
C5A N1A Co1 113.4(5) ?
C10A N2A C6A 119.2(6) ?
C10A N2A Co1 127.2(5) ?
C6A N2A Co1 113.6(5) ?
C11A N3A C15A 120.2(6) ?
C11A N3A Co1 125.0(5) ?
C15A N3A Co1 114.6(5) ?
C20A N4A C16A 119.2(6) ?
C20A N4A Co1 126.4(5) ?
C16A N4A Co1 114.4(5) ?
O3A N5A O1A 124.8(7) ?
O3A N5A O2A 125.3(7) ?
O1A N5A O2A 109.9(6) ?
O3A N5A Co1 176.5(5) ?
O1A N5A Co1 54.9(3) ?
O2A N5A Co1 55.1(3) ?
C1B N1B C5B 119.3(6) ?
C1B N1B Co2 125.6(5) ?
C5B N1B Co2 114.8(5) ?
C10B N2B C6B 119.3(6) ?
C10B N2B Co2 126.5(5) ?
C6B N2B Co2 114.2(5) ?
C11B N3B C15B 119.6(6) ?
C11B N3B Co2 125.7(5) ?
C15B N3B Co2 114.2(5) ?
C20B N4B C16B 119.5(6) ?
C20B N4B Co2 127.3(5) ?
C16B N4B Co2 113.1(5) ?
O3B N5B O1B 126.5(7) ?
O3B N5B O2B 123.7(7) ?
O1B N5B O2B 109.8(6) ?
O3B N5B Co2 176.0(5) ?
O1B N5B Co2 54.8(3) ?
O2B N5B Co2 55.1(3) ?
N1A C1A C2A 120.6(7) ?
N1A C1A H1AA 119.7 ?
C2A C1A H1AA 119.7 ?
N1B C1B C2B 121.6(8) ?
N1B C1B H1BA 119.2 ?
C2B C1B H1BA 119.2 ?
C1B C2B C3B 119.1(8) ?
C1B C2B H2BA 120.4 ?
C3B C2B H2BA 120.4 ?
C3A C2A C1A 120.4(7) ?
C3A C2A H2AA 119.8 ?
C1A C2A H2AA 119.8 ?
C2A C3A C4A 119.0(7) ?
C2A C3A H3AA 120.5 ?
C4A C3A H3AA 120.5 ?
C4B C3B C2B 119.9(8) ?
C4B C3B H3BA 120.0 ?
C2B C3B H3BA 120.0 ?
C3B C4B C5B 119.3(7) ?
C3B C4B H4BA 120.4 ?
C5B C4B H4BA 120.4 ?
C5A C4A C3A 119.2(7) ?
C5A C4A H4AA 120.4 ?
C3A C4A H4AA 120.4 ?
N1A C5A C4A 120.2(7) ?
N1A C5A C6A 114.3(6) ?
C4A C5A C6A 125.4(6) ?
N1B C5B C4B 120.7(7) ?
N1B C5B C6B 113.3(6) ?
C4B C5B C6B 125.9(7) ?
N2A C6A C7A 121.4(7) ?
N2A C6A C5A 113.8(6) ?
C7A C6A C5A 124.7(6) ?
N2B C6B C7B 120.7(7) ?
N2B C6B C5B 114.0(6) ?
C7B C6B C5B 125.3(6) ?
C8A C7A C6A 118.1(7) ?
C8A C7A H7AA 121.0 ?
C6A C7A H7AA 121.0 ?
C8B C7B C6B 119.5(7) ?
C8B C7B H7BA 120.3 ?
C6B C7B H7BA 120.3 ?
C9A C8A C7A 121.1(8) ?
C9A C8A H8AA 119.4 ?
C7A C8A H8AA 119.4 ?
C7B C8B C9B 119.9(7) ?
C7B C8B H8BA 120.0 ?
C9B C8B H8BA 120.0 ?
C8A C9A C10A 118.1(8) ?
C8A C9A H9AA 121.0 ?
C10A C9A H9AA 121.0 ?
C8B C9B C10B 119.5(7) ?
C8B C9B H9BA 120.3 ?
C10B C9B H9BA 120.3 ?
N2B C10B C9B 121.1(7) ?
N2B C10B H10A 119.5 ?
C9B C10B H10A 119.5 ?
N2A C10A C9A 122.1(7) ?
N2A C10A H10B 118.9 ?
C9A C10A H10B 118.9 ?
N3B C11B C12B 121.7(7) ?
N3B C11B H11A 119.2 ?
C12B C11B H11A 119.2 ?
N3A C11A C12A 120.5(7) ?
N3A C11A H11B 119.8 ?
C12A C11A H11B 119.8 ?
C11B C12B C13B 119.6(7) ?
C11B C12B H12A 120.2 ?
C13B C12B H12A 120.2 ?
C13A C12A C11A 119.9(8) ?
C13A C12A H12B 120.1 ?
C11A C12A H12B 120.1 ?
C14A C13A C12A 119.0(7) ?
C14A C13A H13A 120.5 ?
C12A C13A H13A 120.5 ?
C14B C13B C12B 118.5(7) ?
C14B C13B H13B 120.7 ?
C12B C13B H13B 120.7 ?
C13A C14A C15A 119.4(7) ?
C13A C14A H14A 120.3 ?
C15A C14A H14A 120.3 ?
C13B C14B C15B 120.1(7) ?
C13B C14B H14B 120.0 ?
C15B C14B H14B 120.0 ?
N3B C15B C14B 120.3(7) ?
N3B C15B C16B 113.3(6) ?
C14B C15B C16B 126.3(7) ?
N3A C15A C14A 121.0(7) ?
N3A C15A C16A 114.1(6) ?
C14A C15A C16A 124.9(7) ?
C17A C16A N4A 122.0(7) ?
C17A C16A C15A 124.7(6) ?
N4A C16A C15A 113.3(6) ?
N4B C16B C17B 120.2(7) ?
N4B C16B C15B 114.8(6) ?
C17B C16B C15B 124.9(7) ?
C18B C17B C16B 119.8(7) ?
C18B C17B H17A 120.1 ?
C16B C17B H17A 120.1 ?
C16A C17A C18A 119.2(7) ?
C16A C17A H17B 120.4 ?
C18A C17A H17B 120.4 ?
C17B C18B C19B 119.7(8) ?
C17B C18B H18A 120.2 ?
C19B C18B H18A 120.2 ?
C19A C18A C17A 118.9(7) ?
C19A C18A H18B 120.6 ?
C17A C18A H18B 120.6 ?
C18A C19A C20A 119.3(7) ?
C18A C19A H19A 120.4 ?
C20A C19A H19A 120.4 ?
C20B C19B C18B 119.0(8) ?
C20B C19B H19B 120.5 ?
C18B C19B H19B 120.5 ?
N4A C20A C19A 121.4(7) ?
N4A C20A H20A 119.3 ?
C19A C20A H20A 119.3 ?
N4B C20B C19B 121.8(7) ?
N4B C20B H20B 119.1 ?
C19B C20B H20B 119.1 ?

loop_
_geom_bond_atom_site_label_1
_geom_bond_atom_site_label_2
_geom_bond_distance
_geom_bond_publ_flag
Mo1 O4 1.743(6) y
Mo1 O1 1.757(6) y
Mo1 O3 1.765(6) y
Mo1 O2 1.773(5) y
Co1 O1A 1.887(5) y
Co1 O2A 1.891(5) y
Co1 N3A 1.925(5) y
Co1 N1A 1.928(6) y
Co1 N2A 1.935(6) y
Co1 N4A 1.938(6) y
Co1 N5A 2.306(7) ?
Co2 O1B 1.888(5) y
Co2 O2B 1.895(5) y
Co2 N1B 1.916(6) y
Co2 N3B 1.929(6) y
Co2 N2B 1.934(6) y
Co2 N4B 1.943(6) y
Co2 N5B 2.311(7) ?
O1A N5A 1.319(8) y
O2A N5A 1.327(8) y
O3A N5A 1.229(8) y
O1B N5B 1.310(8) y
O2B N5B 1.337(8) y
O3B N5B 1.226(8) y
N1A C1A 1.338(9) ?
N1A C5A 1.359(9) ?
N2A C10A 1.333(9) ?
N2A C6A 1.367(8) ?
N3A C11A 1.338(9) ?
N3A C15A 1.348(9) ?
N4A C20A 1.336(9) ?
N4A C16A 1.357(8) ?
N1B C1B 1.347(9) ?
N1B C5B 1.357(9) ?
N2B C10B 1.353(9) ?
N2B C6B 1.355(8) ?
N3B C11B 1.335(9) ?
N3B C15B 1.358(9) ?
N4B C20B 1.337(9) ?
N4B C16B 1.362(9) ?
C1A C2A 1.393(11) ?
C1A H1AA 0.9300 ?
C1B C2B 1.367(10) ?
C1B H1BA 0.9300 ?
C2B C3B 1.384(13) ?
C2B H2BA 0.9300 ?
C2A C3A 1.350(11) ?
C2A H2AA 0.9300 ?
C3A C4A 1.402(11) ?
C3A H3AA 0.9300 ?
C3B C4B 1.355(12) ?
C3B H3BA 0.9300 ?
C4B C5B 1.389(10) ?
C4B H4BA 0.9300 ?
C4A C5A 1.390(10) ?
C4A H4AA 0.9300 ?
C5A C6A 1.450(10) ?
C5B C6B 1.462(10) ?
C6A C7A 1.400(10) ?
C6B C7B 1.398(10) ?
C7A C8A 1.379(12) ?
C7A H7AA 0.9300 ?
C7B C8B 1.359(11) ?
C7B H7BA 0.9300 ?
C8A C9A 1.371(11) ?
C8A H8AA 0.9300 ?
C8B C9B 1.370(11) ?
C8B H8BA 0.9300 ?
C9A C10A 1.406(11) ?
C9A H9AA 0.9300 ?
C9B C10B 1.384(10) ?
C9B H9BA 0.9300 ?
C10B H10A 0.9300 ?
C10A H10B 0.9300 ?
C11B C12B 1.371(10) ?
C11B H11A 0.9300 ?
C11A C12A 1.392(10) ?
C11A H11B 0.9300 ?
C12B C13B 1.393(11) ?
C12B H12A 0.9300 ?
C12A C13A 1.383(11) ?
C12A H12B 0.9300 ?
C13A C14A 1.367(12) ?
C13A H13A 0.9300 ?
C13B C14B 1.366(11) ?
C13B H13B 0.9300 ?
C14A C15A 1.394(9) ?
C14A H14A 0.9300 ?
C14B C15B 1.390(10) ?
C14B H14B 0.9300 ?
C15B C16B 1.457(10) ?
C15A C16A 1.474(10) ?
C16A C17A 1.351(10) ?
C16B C17B 1.393(10) ?
C17B C18B 1.359(11) ?
C17B H17A 0.9300 ?
C17A C18A 1.413(11) ?
C17A H17B 0.9300 ?
C18B C19B 1.381(11) ?
C18B H18A 0.9300 ?
C18A C19A 1.359(11) ?
C18A H18B 0.9300 ?
C19A C20A 1.399(10) ?
C19A H19A 0.9300 ?
C19B C20B 1.378(11) ?
C19B H19B 0.9300 ?
C20A H20A 0.9300 ?
C20B H20B 0.9300 ?

loop_
_geom_contact_atom_site_label_1
_geom_contact_atom_site_label_2
_geom_contact_distance
_geom_contact_site_symmetry_1
_geom_contact_site_symmetry_2
_geom_contact_publ_flag
O1 O3W 2.832(10) 1_555 2_656 yes
O2 O6W 2.784(8) 1_555 1_655 yes
O2 O7W 2.780(9) 1_555 1_555 yes
O3 O2W 2.727(9) 1_555 1_555 yes
O4 O6W 2.702(9) 1_555 1_755 yes
O1W O7W 2.785(10) 1_555 2_656 yes
O2W O5W 2.772(9) 1_555 2_646 yes
O3W O4W 2.879(11) 1_555 1_555 yes
O4W O1 2.871(10) 1_555 2_746 yes
O5W O6W 2.828(9) 1_555 1_656 yes

loop_
_geom_hbond_atom_site_label_D
_geom_hbond_atom_site_label_H
_geom_hbond_atom_site_label_A
_geom_hbond_site_symmetry_A
_geom_hbond_distance_DH
_geom_hbond_distance_HA
_geom_hbond_distance_DA
_geom_hbond_angle_DHA
C1A H1AA O3B 2_546 0.93 2.42 3.209(10) 143
C7A H7AA O2B . 0.93 2.40 3.175(10) 141
C11A H11B O1A . 0.93 2.42 2.886(10) 111
C14B H14B O1A . 0.93 2.37 3.226(9) 154
